data_1530435
loop_
_publ_author_name
'Moret, J.'
'Philippot, E.'
'Maurin, M.'

_publ_section_title
;
 Etude du ternaire N H3-Te O3-H2 O. Synthese et etude cristallochimique de
 (N H4)2 Te3 O8 (O H)4
;
_journal_name_full 'Revue de Chimie Minerale'
_journal_page_first 39
_journal_page_last 47
_journal_volume 16
_journal_year 1979
_chemical_formula_sum 'H12 N2 O12 Te3'
_chemical_name_systematic '(N H4)2 Te3 O8 (O H)4'
_space_group_IT_number 43
_symmetry_space_group_name_Hall 'F 2 -2d'
_symmetry_space_group_name_H-M 'F d d 2'
_cell_angle_alpha 90
_cell_angle_beta 90
_cell_angle_gamma 90
_cell_formula_units_Z 8
_cell_length_a 16.541
_cell_length_b 20.467
_cell_length_c 6.431
_cell_volume 2177.181
_citation_journal_id_ASTM RVCMA8
_cod_data_source_file Moret_RVCMA8_1979_402.cif
_cod_data_source_block H12N2O12Te3
_cod_database_code 1530435

loop_
_symmetry_equiv_pos_as_xyz
x,y,z
-x,-y,z
-x+1/4,y+1/4,z+1/4
x+3/4,-y+3/4,z+1/4
x,y+1/2,z+1/2
-x,-y+1/2,z+1/2
-x+1/4,y+3/4,z+3/4
x+3/4,-y+5/4,z+3/4
x+1/2,y,z+1/2
-x+1/2,-y,z+1/2
-x+3/4,y+1/4,z+3/4
x+5/4,-y+3/4,z+3/4
x+1/2,y+1/2,z
-x+1/2,-y+1/2,z
-x+3/4,y+3/4,z+1/4
x+5/4,-y+5/4,z+1/4

loop_
_atom_site_label
_atom_site_type_symbol
_atom_site_fract_x
_atom_site_fract_y
_atom_site_fract_z
_atom_site_occupancy
_atom_site_U_iso_or_equiv
Te1 Te+6 0 0 0 1 0.0
O6 O-2 0.0341 0.4343 0.303 1 0.0
H1 H+1 0.097 0.075 0.92 1 0.0
N1 N-3 -0.0052 0.2027 0.063 1 0.0
O1 O-2 0.106 0.0393 -0.001 1 0.0
O4 O-2 0.0691 0.0271 0.5 1 0.0
O3 O-2 0.5059 0.1508 -0.018 1 0.0
Te2 Te+6 0.46075 0.06563 -0.0003 1 0.0
O5 O-2 0.2089 0.1872 0.448 1 0.0
O2 O-2 0.3559 0.0943 0.017 1 0.0
H2 H+1 0.295 0.105 0.84 1 0.0
